data_7233093
loop_
_publ_author_name
'Yue, Zenghui'
'Lu, Huangjie'
'Li, Zijian'
'Guo, Shangyao'
'Song, Junze'
'Ren, Yi Ming'
'Huang, Yuying'
'Lin, Jian'
'Wang, Jian-Qiang'

_publ_section_title
;
 Structural Evolution and Tuneable Photoluminescence of f-Element Bearing
 Coordination Polymers of the 2,4,6-tri-\a-pyridyl-1,3,5-triazine Ligand
;
_journal_name_full CrystEngComm
_journal_paper_doi 10.1039/C9CE00867E
_journal_year 2019
_chemical_formula_moiety 'C18 H12 N8 O8 U'
_chemical_formula_sum 'C18 H12 N8 O8 U'
_chemical_formula_weight 706.39
_chemical_melting_point ?
_chemical_name_common UTPYZ
_space_group_crystal_system monoclinic
_space_group_IT_number 14
_space_group_name_Hall '-P 2ybc'
_space_group_name_H-M_alt 'P 1 21/c 1'
_symmetry_space_group_name_Hall '-P 2ybc'
_symmetry_space_group_name_H-M 'P 1 21/c 1'
_atom_sites_solution_hydrogens geom
_audit_creation_date 2019-06-27
_audit_creation_method
;
Olex2 1.2
(compiled 2018.05.29 svn.r3508 for OlexSys, GUI svn.r5506)
;
_audit_update_record
;
2019-07-05 deposited with the CCDC.    2019-07-12 downloaded from the CCDC.
;
_cell_angle_alpha 90
_cell_angle_beta 96.384(9)
_cell_angle_gamma 90
_cell_formula_units_Z 4
_cell_length_a 9.345(3)
_cell_length_b 19.718(5)
_cell_length_c 11.382(3)
_cell_measurement_reflns_used 8279
_cell_measurement_temperature 283(2)
_cell_measurement_theta_max 27.56
_cell_measurement_theta_min 2.74
_cell_volume 2084.3(10)
_computing_cell_refinement 'SAINT V8.38A (?, 2016)'
_computing_data_reduction 'SAINT V8.38A (?, 2016)'
_computing_molecular_graphics 'Olex2 (Dolomanov et al., 2009)'
_computing_publication_material 'Olex2 (Dolomanov et al., 2009)'
_computing_structure_refinement 'XL (Sheldrick, 2008)'
_computing_structure_solution 'SHELXT 2014/5 (Sheldrick, 2014)'
_diffrn_ambient_temperature 283.0
_diffrn_measured_fraction_theta_full 0.999
_diffrn_measured_fraction_theta_max 0.995
_diffrn_measurement_device_type 'Bruker APEX-II CCD'
_diffrn_measurement_method '\f and \w scans'
_diffrn_radiation_type MoK\a
_diffrn_radiation_wavelength 0.71073
_diffrn_reflns_av_R_equivalents 0.0494
_diffrn_reflns_av_unetI/netI 0.0288
_diffrn_reflns_Laue_measured_fraction_full 0.999
_diffrn_reflns_Laue_measured_fraction_max 0.995
_diffrn_reflns_limit_h_max 12
_diffrn_reflns_limit_h_min -12
_diffrn_reflns_limit_k_max 25
_diffrn_reflns_limit_k_min -25
_diffrn_reflns_limit_l_max 14
_diffrn_reflns_limit_l_min -13
_diffrn_reflns_number 35468
_diffrn_reflns_point_group_measured_fraction_full 0.999
_diffrn_reflns_point_group_measured_fraction_max 0.995
_diffrn_reflns_theta_full 25.242
_diffrn_reflns_theta_max 27.562
_diffrn_reflns_theta_min 2.741
_diffrn_standards_number 0
_exptl_absorpt_coefficient_mu 7.855
_exptl_absorpt_correction_T_max 0.855
_exptl_absorpt_correction_T_min 0.369
_exptl_absorpt_correction_type multi-scan
_exptl_absorpt_process_details SHELTXPREP
_exptl_crystal_colour SHELTXPREP
_exptl_crystal_density_diffrn 2.251
_exptl_crystal_density_meas ?
_exptl_crystal_density_method 'Not measured'
_exptl_crystal_description Block
_exptl_crystal_F_000 1328
_exptl_crystal_size_max 0.21
_exptl_crystal_size_mid 0.11
_exptl_crystal_size_min 0.02
_refine_diff_density_max 0.428
_refine_diff_density_min -0.723
_refine_diff_density_rms 0.107
_refine_ls_extinction_method none
_refine_ls_goodness_of_fit_ref 1.048
_refine_ls_hydrogen_treatment constr
_refine_ls_matrix_type full
_refine_ls_number_parameters 316
_refine_ls_number_reflns 4794
_refine_ls_number_restraints 0
_refine_ls_restrained_S_all 1.048
_refine_ls_R_factor_all 0.0282
_refine_ls_R_factor_gt 0.0195
_refine_ls_shift/su_max 0.001
_refine_ls_shift/su_mean 0.000
_refine_ls_structure_factor_coef Fsqd
_refine_ls_weighting_details 'w=1/[\s^2^(Fo^2^)+(0.0085P)^2^+2.3521P] where P=(Fo^2^+2Fc^2^)/3'
_refine_ls_weighting_scheme calc
_refine_ls_wR_factor_gt 0.0433
_refine_ls_wR_factor_ref 0.0476
_reflns_Friedel_coverage 0.000
_reflns_number_gt 3853
_reflns_number_total 4794
_reflns_threshold_expression 'I > 2\s(I)'
_cod_data_source_file c9ce00867e2.cif
_cod_data_source_block UTPTZ
_cod_depositor_comments
;
The following automatic conversions were performed:

'_chemical_melting_point' value 'N/A' was changed to '?' - the value
is undefined or not given.

'_exptl_crystal_density_meas' value 'Not measured' was changed to '?'
- the value is perceived as not measured.

Automatic conversion script
Id: cif_fix_values 4973 2017-02-22 13:04:09Z antanas 
;
_cod_original_cell_volume 2084.4(9)
_cod_database_code 7233093
_shelx_shelxl_version_number 2014/7
_shelx_space_group_comment
;
The symmetry employed for this shelxl refinement is uniquely defined
by the following loop, which should always be used as a source of
symmetry information in preference to the above space-group names.
They are only intended as comments.
;
_olex2_refinement_description
;
1. Fixed Uiso
 At 1.2 times of:
  All C(H) groups
2.a Aromatic/amide H refined with riding coordinates:
 C13(H13), C12(H12), C4(H4), C15(H15), C10(H10), C2(H2), C16(H16), C18(H18),
 C11(H11), C17(H17), C1(H1), C3(H3)
;
_olex2_submission_special_instructions 'No special instructions were received'

loop_
_space_group_symop_operation_xyz
'x, y, z'
'-x, y+1/2, -z+1/2'
'-x, -y, -z'
'x, -y-1/2, z-1/2'

loop_
_atom_site_label
_atom_site_type_symbol
_atom_site_fract_x
_atom_site_fract_y
_atom_site_fract_z
_atom_site_U_iso_or_equiv
_atom_site_adp_type
_atom_site_occupancy
_atom_site_site_symmetry_order
_atom_site_calc_flag
_atom_site_refinement_flags_posn
U001 U 0.24689(2) 0.24810(2) 0.66583(2) 0.02298(4) Uani 1 1 d .
O3 O 0.3010(3) 0.13277(11) 0.6141(2) 0.0373(6) Uani 1 1 d .
O2 O 0.1408(3) 0.24739(10) 0.5284(2) 0.0344(5) Uani 1 1 d .
N5 N 0.1499(3) 0.36919(12) 0.7026(2) 0.0292(6) Uani 1 1 d .
O1 O 0.3573(3) 0.26057(11) 0.8001(2) 0.0343(5) Uani 1 1 d .
O6 O 0.1591(3) 0.15831(11) 0.8091(2) 0.0361(5) Uani 1 1 d .
N6 N 0.5007(3) 0.23520(12) 0.5951(2) 0.0282(6) Uani 1 1 d .
O8 O 0.0152(3) 0.23980(11) 0.7547(2) 0.0376(6) Uani 1 1 d .
N8 N 0.1952(3) 0.09181(13) 0.5835(2) 0.0330(6) Uani 1 1 d .
N3 N 0.3081(3) 0.45538(12) 0.4696(2) 0.0301(6) Uani 1 1 d .
O4 O 0.0709(3) 0.11319(12) 0.5823(2) 0.0423(6) Uani 1 1 d .
C14 C 0.5512(3) 0.28066(15) 0.5206(3) 0.0265(6) Uani 1 1 d .
O5 O 0.2237(3) 0.03377(12) 0.5572(3) 0.0515(7) Uani 1 1 d .
N7 N 0.0372(3) 0.18407(13) 0.8113(2) 0.0333(6) Uani 1 1 d .
C13 C 0.0696(4) 0.38215(17) 0.7900(3) 0.0364(8) Uani 1 1 d .
H13 H 0.0562 0.3477 0.8435 0.044 Uiso 1 1 calc R
N4 N 0.3502(3) 0.34811(12) 0.5605(2) 0.0246(5) Uani 1 1 d .
C6 C 0.4121(4) 0.44074(15) 0.4032(3) 0.0281(7) Uani 1 1 d .
N2 N 0.4939(3) 0.38479(13) 0.4142(2) 0.0306(6) Uani 1 1 d .
C9 C 0.1736(4) 0.42084(14) 0.6288(3) 0.0278(7) Uani 1 1 d .
C7 C 0.4584(3) 0.34056(14) 0.4941(3) 0.0260(6) Uani 1 1 d .
C12 C 0.0053(4) 0.44439(18) 0.8049(3) 0.0449(9) Uani 1 1 d .
H12 H -0.0498 0.4516 0.8669 0.054 Uiso 1 1 calc R
O7 O -0.0552(3) 0.15835(13) 0.8626(3) 0.0538(8) Uani 1 1 d .
N1 N 0.5429(4) 0.47376(15) 0.2422(3) 0.0412(7) Uani 1 1 d .
C4 C 0.3696(4) 0.55240(16) 0.3026(3) 0.0409(9) Uani 1 1 d .
H4 H 0.3005 0.5626 0.3527 0.049 Uiso 1 1 calc R
C8 C 0.2803(3) 0.40770(14) 0.5464(3) 0.0255(6) Uani 1 1 d .
C5 C 0.4428(4) 0.49156(16) 0.3112(3) 0.0342(8) Uani 1 1 d .
C15 C 0.6825(4) 0.27444(18) 0.4789(3) 0.0372(8) Uani 1 1 d .
H15 H 0.7127 0.3061 0.4263 0.045 Uiso 1 1 calc R
C10 C 0.1107(4) 0.48406(16) 0.6365(3) 0.0380(8) Uani 1 1 d .
H10 H 0.1260 0.5181 0.5828 0.046 Uiso 1 1 calc R
C2 C 0.5041(5) 0.5806(2) 0.1446(4) 0.0566(12) Uani 1 1 d .
H2 H 0.5286 0.6104 0.0868 0.068 Uiso 1 1 calc R
C16 C 0.7688(4) 0.2202(2) 0.5166(4) 0.0442(9) Uani 1 1 d .
H16 H 0.8584 0.2145 0.4897 0.053 Uiso 1 1 calc R
C18 C 0.5866(4) 0.18311(16) 0.6310(3) 0.0348(7) Uani 1 1 d .
H18 H 0.5540 0.1515 0.6826 0.042 Uiso 1 1 calc R
C11 C 0.0251(4) 0.49528(16) 0.7253(3) 0.0438(9) Uani 1 1 d .
H11 H -0.0193 0.5371 0.7316 0.053 Uiso 1 1 calc R
C17 C 0.7203(4) 0.17440(19) 0.5948(3) 0.0421(9) Uani 1 1 d .
H17 H 0.7778 0.1380 0.6227 0.050 Uiso 1 1 calc R
C1 C 0.5698(5) 0.5187(2) 0.1585(3) 0.0535(11) Uani 1 1 d .
H1 H 0.6366 0.5070 0.1072 0.064 Uiso 1 1 calc R
C3 C 0.4030(5) 0.59818(19) 0.2159(4) 0.0548(12) Uani 1 1 d .
H3 H 0.3567 0.6399 0.2072 0.066 Uiso 1 1 calc R

loop_
_atom_site_aniso_label
_atom_site_aniso_U_11
_atom_site_aniso_U_22
_atom_site_aniso_U_33
_atom_site_aniso_U_23
_atom_site_aniso_U_13
_atom_site_aniso_U_12
U001 0.02362(7) 0.02256(6) 0.02329(6) 0.00321(4) 0.00489(4) -0.00005(5)
O3 0.0320(14) 0.0271(11) 0.0540(16) -0.0045(10) 0.0100(12) -0.0041(10)
O2 0.0388(14) 0.0344(12) 0.0288(12) 0.0035(9) -0.0018(10) -0.0044(10)
N5 0.0337(16) 0.0281(12) 0.0271(14) 0.0021(10) 0.0087(12) 0.0023(11)
O1 0.0355(14) 0.0377(12) 0.0290(12) 0.0033(9) 0.0009(10) -0.0017(10)
O6 0.0375(15) 0.0356(12) 0.0365(14) 0.0031(10) 0.0095(11) 0.0032(10)
N6 0.0267(14) 0.0281(12) 0.0302(14) 0.0016(10) 0.0051(11) -0.0003(10)
O8 0.0334(14) 0.0368(12) 0.0440(15) 0.0049(10) 0.0103(11) 0.0015(10)
N8 0.0421(19) 0.0294(13) 0.0294(15) 0.0018(11) 0.0123(13) -0.0054(12)
N3 0.0406(17) 0.0247(12) 0.0255(13) 0.0024(10) 0.0058(12) -0.0035(11)
O4 0.0320(15) 0.0483(14) 0.0476(16) 0.0005(12) 0.0095(12) -0.0017(11)
C14 0.0256(17) 0.0287(14) 0.0253(15) 0.0003(12) 0.0026(13) -0.0015(12)
O5 0.064(2) 0.0286(12) 0.0644(19) -0.0119(12) 0.0196(15) -0.0025(12)
N7 0.0393(18) 0.0331(14) 0.0292(15) -0.0060(11) 0.0112(13) -0.0076(12)
C13 0.040(2) 0.0350(17) 0.0367(19) 0.0012(14) 0.0135(16) 0.0049(15)
N4 0.0266(14) 0.0240(11) 0.0240(13) 0.0005(10) 0.0065(11) -0.0013(10)
C6 0.0338(18) 0.0280(14) 0.0220(15) 0.0031(12) 0.0009(13) -0.0092(13)
N2 0.0347(16) 0.0305(13) 0.0274(14) 0.0029(11) 0.0068(12) -0.0070(11)
C9 0.0309(18) 0.0247(14) 0.0278(16) -0.0009(12) 0.0028(13) 0.0000(12)
C7 0.0279(17) 0.0267(14) 0.0232(15) -0.0010(11) 0.0020(12) -0.0072(12)
C12 0.054(3) 0.0412(19) 0.043(2) -0.0032(16) 0.0198(19) 0.0103(17)
O7 0.0570(19) 0.0487(15) 0.0624(19) -0.0015(13) 0.0358(15) -0.0158(13)
N1 0.049(2) 0.0439(16) 0.0316(16) 0.0048(13) 0.0105(14) -0.0138(14)
C4 0.056(3) 0.0320(16) 0.0342(19) 0.0068(14) 0.0029(17) -0.0099(16)
C8 0.0268(17) 0.0250(14) 0.0247(15) -0.0008(11) 0.0024(13) -0.0016(12)
C5 0.045(2) 0.0314(16) 0.0254(16) 0.0033(13) 0.0000(15) -0.0154(14)
C15 0.0268(19) 0.0445(18) 0.041(2) 0.0028(15) 0.0086(16) -0.0036(15)
C10 0.049(2) 0.0276(15) 0.038(2) 0.0056(14) 0.0084(17) 0.0075(15)
C2 0.077(3) 0.056(2) 0.036(2) 0.0224(18) -0.001(2) -0.028(2)
C16 0.0228(19) 0.055(2) 0.056(2) -0.0022(19) 0.0078(17) 0.0054(16)
C18 0.0302(19) 0.0344(16) 0.040(2) 0.0063(14) 0.0026(15) 0.0003(14)
C11 0.057(3) 0.0296(17) 0.047(2) -0.0027(15) 0.0134(19) 0.0139(16)
C17 0.0263(19) 0.046(2) 0.053(2) 0.0020(17) -0.0004(16) 0.0087(15)
C1 0.062(3) 0.066(3) 0.033(2) 0.0108(18) 0.0086(19) -0.025(2)
C3 0.078(3) 0.0375(19) 0.046(2) 0.0163(17) -0.009(2) -0.012(2)

loop_
_atom_type_symbol
_atom_type_description
_atom_type_scat_dispersion_real
_atom_type_scat_dispersion_imag
_atom_type_scat_source
C C 0.0033 0.0016 'International Tables Vol C Tables 4.2.6.8 and 6.1.1.4'
H H 0.0000 0.0000 'International Tables Vol C Tables 4.2.6.8 and 6.1.1.4'
N N 0.0061 0.0033 'International Tables Vol C Tables 4.2.6.8 and 6.1.1.4'
O O 0.0106 0.0060 'International Tables Vol C Tables 4.2.6.8 and 6.1.1.4'
U U -9.6767 9.6646 'International Tables Vol C Tables 4.2.6.8 and 6.1.1.4'

loop_
_geom_angle_atom_site_label_1
_geom_angle_atom_site_label_2
_geom_angle_atom_site_label_3
_geom_angle
O3 U001 N5 171.08(9)
O3 U001 O6 66.50(8)
O3 U001 N6 67.04(8)
O3 U001 O8 104.57(8)
O3 U001 N7 84.55(8)
O3 U001 N4 120.82(8)
O2 U001 O3 83.57(9)
O2 U001 N5 88.77(9)
O2 U001 O1 172.22(9)
O2 U001 O6 111.53(9)
O2 U001 N6 99.63(11)
O2 U001 O8 86.07(11)
O2 U001 N7 98.66(10)
O2 U001 N4 78.08(9)
N5 U001 N7 92.12(8)
O1 U001 O3 102.97(10)
O1 U001 N5 85.03(9)
O1 U001 O6 75.30(9)
O1 U001 N6 79.41(11)
O1 U001 O8 96.20(11)
O1 U001 N7 86.27(10)
O1 U001 N4 94.81(9)
O6 U001 N5 112.57(8)
O6 U001 N6 119.31(8)
O6 U001 N7 24.68(7)
N6 U001 N5 119.01(8)
N6 U001 N7 143.96(8)
O8 U001 N5 70.23(8)
O8 U001 O6 49.67(7)
O8 U001 N6 168.98(8)
O8 U001 N7 25.03(7)
O8 U001 N4 129.18(8)
N4 U001 N5 61.56(8)
N4 U001 O6 169.26(8)
N4 U001 N6 61.60(8)
N4 U001 N7 153.36(8)
N8 O3 U001 118.6(2)
C13 N5 U001 122.0(2)
C13 N5 C9 117.5(3)
C9 N5 U001 120.4(2)
N7 O6 U001 95.02(17)
C14 N6 U001 121.5(2)
C18 N6 U001 121.1(2)
C18 N6 C14 117.4(3)
N7 O8 U001 99.33(19)
O4 N8 O3 118.7(3)
O5 N8 O3 118.0(3)
O5 N8 O4 123.3(3)
C6 N3 C8 115.5(3)
N6 C14 C7 114.8(3)
N6 C14 C15 123.1(3)
C15 C14 C7 122.0(3)
O6 N7 U001 60.29(15)
O6 N7 O8 115.8(3)
O8 N7 U001 55.64(15)
O7 N7 U001 175.0(3)
O7 N7 O6 122.8(3)
O7 N7 O8 121.4(3)
N5 C13 H13 118.4
N5 C13 C12 123.2(3)
C12 C13 H13 118.4
C7 N4 U001 121.95(18)
C7 N4 C8 114.7(3)
C8 N4 U001 121.8(2)
N3 C6 N2 124.9(3)
N3 C6 C5 117.5(3)
N2 C6 C5 117.6(3)
C7 N2 C6 114.9(3)
N5 C9 C8 115.7(3)
N5 C9 C10 122.6(3)
C10 C9 C8 121.5(3)
N4 C7 C14 115.9(3)
N2 C7 C14 118.6(3)
N2 C7 N4 125.2(3)
C13 C12 H12 120.9
C11 C12 C13 118.2(3)
C11 C12 H12 120.9
C5 N1 C1 116.3(3)
C5 C4 H4 121.2
C5 C4 C3 117.6(4)
C3 C4 H4 121.2
N3 C8 N4 124.7(3)
N3 C8 C9 119.5(3)
N4 C8 C9 115.7(3)
N1 C5 C6 115.9(3)
N1 C5 C4 124.2(3)
C4 C5 C6 119.9(3)
C14 C15 H15 120.8
C14 C15 C16 118.5(3)
C16 C15 H15 120.8
C9 C10 H10 120.8
C11 C10 C9 118.5(3)
C11 C10 H10 120.8
C1 C2 H2 120.3
C3 C2 H2 120.3
C3 C2 C1 119.5(4)
C15 C16 H16 120.5
C17 C16 C15 119.0(3)
C17 C16 H16 120.5
N6 C18 H18 118.7
N6 C18 C17 122.7(3)
C17 C18 H18 118.7
C12 C11 H11 120.1
C10 C11 C12 119.9(3)
C10 C11 H11 120.1
C16 C17 H17 120.4
C18 C17 C16 119.2(3)
C18 C17 H17 120.4
N1 C1 C2 123.6(4)
N1 C1 H1 118.2
C2 C1 H1 118.2
C4 C3 H3 120.6
C2 C3 C4 118.8(4)
C2 C3 H3 120.6

loop_
_geom_bond_atom_site_label_1
_geom_bond_atom_site_label_2
_geom_bond_distance
U001 O3 2.417(2)
U001 O2 1.757(2)
U001 N5 2.604(3)
U001 O1 1.764(2)
U001 O6 2.601(2)
U001 N6 2.601(3)
U001 O8 2.496(3)
U001 N7 2.983(3)
U001 N4 2.553(2)
O3 N8 1.294(4)
N5 C13 1.336(4)
N5 C9 1.354(4)
O6 N7 1.250(4)
N6 C14 1.354(4)
N6 C18 1.339(4)
O8 N7 1.279(3)
N8 O4 1.234(4)
N8 O5 1.220(3)
N3 C6 1.329(4)
N3 C8 1.329(4)
C14 C7 1.477(4)
C14 C15 1.369(5)
N7 O7 1.206(4)
C13 H13 0.9300
C13 C12 1.385(5)
N4 C7 1.336(4)
N4 C8 1.345(4)
C6 N2 1.340(4)
C6 C5 1.500(4)
N2 C7 1.328(4)
C9 C8 1.466(4)
C9 C10 1.385(4)
C12 H12 0.9300
C12 C11 1.378(5)
N1 C5 1.333(5)
N1 C1 1.345(4)
C4 H4 0.9300
C4 C5 1.379(5)
C4 C3 1.399(5)
C15 H15 0.9300
C15 C16 1.380(5)
C10 H10 0.9300
C10 C11 1.374(5)
C2 H2 0.9300
C2 C1 1.368(6)
C2 C3 1.357(6)
C16 H16 0.9300
C16 C17 1.379(5)
C18 H18 0.9300
C18 C17 1.370(5)
C11 H11 0.9300
C17 H17 0.9300
C1 H1 0.9300
C3 H3 0.9300
